data_1530334
loop_
_publ_author_name
'Makarov, E.S.'
'Vinogradova, I.S.'

_publ_section_title
;
 The crystal structure of Th2 Zn17 and U2 Zn17
;
_journal_name_full Kristallografiya
_journal_page_first 634
_journal_page_last 643
_journal_volume 1
_journal_year 1956
_chemical_formula_sum 'Th2 Zn17'
_space_group_IT_number 166
_symmetry_space_group_name_Hall '-R 3 2"'
_symmetry_space_group_name_H-M 'R -3 m :H'
_cell_angle_alpha 90
_cell_angle_beta 90
_cell_angle_gamma 120
_cell_formula_units_Z 3
_cell_length_a 9.03
_cell_length_b 9.03
_cell_length_c 13.2
_cell_volume 932.138
_citation_journal_id_ASTM KRISAJ
_cod_data_source_file Makarov_KRISAJ_1956_1482.cif
_cod_data_source_block Th2Zn17
_cod_original_cell_volume 932.1376
_cod_database_code 1530334

loop_
_symmetry_equiv_pos_as_xyz
x,y,z
-y,x-y,z
-x+y,-x,z
y,x,-z
-x,-x+y,-z
x-y,-y,-z
-x,-y,-z
y,-x+y,-z
x-y,x,-z
-y,-x,z
x,x-y,z
-x+y,y,z
x+2/3,y+1/3,z+1/3
-y+2/3,x-y+1/3,z+1/3
-x+y+2/3,-x+1/3,z+1/3
y+2/3,x+1/3,-z+1/3
-x+2/3,-x+y+1/3,-z+1/3
x-y+2/3,-y+1/3,-z+1/3
-x+2/3,-y+1/3,-z+1/3
y+2/3,-x+y+1/3,-z+1/3
x-y+2/3,x+1/3,-z+1/3
-y+2/3,-x+1/3,z+1/3
x+2/3,x-y+1/3,z+1/3
-x+y+2/3,y+1/3,z+1/3
x+1/3,y+2/3,z+2/3
-y+1/3,x-y+2/3,z+2/3
-x+y+1/3,-x+2/3,z+2/3
y+1/3,x+2/3,-z+2/3
-x+1/3,-x+y+2/3,-z+2/3
x-y+1/3,-y+2/3,-z+2/3
-x+1/3,-y+2/3,-z+2/3
y+1/3,-x+y+2/3,-z+2/3
x-y+1/3,x+2/3,-z+2/3
-y+1/3,-x+2/3,z+2/3
x+1/3,x-y+2/3,z+2/3
-x+y+1/3,y+2/3,z+2/3

loop_
_atom_site_label
_atom_site_type_symbol
_atom_site_fract_x
_atom_site_fract_y
_atom_site_fract_z
_atom_site_occupancy
_atom_site_U_iso_or_equiv
Th1 Th 0 0 0.3333 1 0.0
Zn3 Zn 0.5 -0.5 0.1667 1 0.0
Zn4 Zn 0 0 0.097 1 0.0
Zn1 Zn 0.5 0 0.5 1 0.0
Zn2 Zn 0.3333 0 0 1 0.0
